data_7158080
loop_
_publ_author_name
'Singha, Monisha'
'Bhattacharya, Prabuddha'
'Ray, Debashis'
'Basak, Amit'

_publ_section_title
;
 Sterically hindering the trajectory of nucleophilic attack towards
 <i>p</i>-benzynes by a properly oriented hydrogen atom: an approach to
 achieve regioselectivity.
;
_journal_issue 23
_journal_name_full 'Organic &amp; biomolecular chemistry'
_journal_page_first 5148
_journal_page_last 5154
_journal_paper_doi 10.1039/d1ob00521a
_journal_volume 19
_journal_year 2021
_chemical_formula_sum 'C24 H20 I N O2 S'
_chemical_formula_weight 513.37
_space_group_crystal_system monoclinic
_space_group_IT_number 14
_space_group_name_Hall '-P 2ybc'
_space_group_name_H-M_alt 'P 1 21/c 1'
_atom_sites_solution_hydrogens geom
_audit_creation_method SHELXL-2017/1
_audit_update_record
;
2021-02-09 deposited with the CCDC.	2021-05-12 downloaded from the CCDC.
;
_cell_angle_alpha 90
_cell_angle_beta 96.413(18)
_cell_angle_gamma 90
_cell_formula_units_Z 4
_cell_length_a 16.227(5)
_cell_length_b 7.418(2)
_cell_length_c 17.261(3)
_cell_measurement_reflns_used 2805
_cell_measurement_temperature 296(2)
_cell_measurement_theta_max 28.254
_cell_measurement_theta_min 2.375
_cell_volume 2064.7(9)
_computing_structure_refinement 'SHELXL-2017/1 (Sheldrick, 2017)'
_computing_structure_solution 'SHELXT 2014/5 (Sheldrick, 2014)'
_diffrn_ambient_temperature 296(2)
_diffrn_measured_fraction_theta_full 0.999
_diffrn_measured_fraction_theta_max 0.999
_diffrn_measurement_device_type 'Bruker SMART APEX2 area detector'
_diffrn_measurement_method '\w and \f scans'
_diffrn_radiation_type MoK\a
_diffrn_radiation_wavelength 0.71073
_diffrn_reflns_av_R_equivalents 0.0956
_diffrn_reflns_av_unetI/netI 0.0857
_diffrn_reflns_Laue_measured_fraction_full 0.999
_diffrn_reflns_Laue_measured_fraction_max 0.999
_diffrn_reflns_limit_h_max 17
_diffrn_reflns_limit_h_min -21
_diffrn_reflns_limit_k_max 9
_diffrn_reflns_limit_k_min -9
_diffrn_reflns_limit_l_max 22
_diffrn_reflns_limit_l_min -21
_diffrn_reflns_number 22510
_diffrn_reflns_point_group_measured_fraction_full 0.999
_diffrn_reflns_point_group_measured_fraction_max 0.999
_diffrn_reflns_theta_full 25.242
_diffrn_reflns_theta_max 28.254
_diffrn_reflns_theta_min 2.375
_exptl_absorpt_coefficient_mu 1.673
_exptl_crystal_colour 'PALE BROWN'
_exptl_crystal_density_diffrn 1.651
_exptl_crystal_description NEEDLE
_exptl_crystal_F_000 364
_refine_diff_density_max 0.581
_refine_diff_density_min -1.022
_refine_diff_density_rms 0.109
_refine_ls_extinction_method none
_refine_ls_goodness_of_fit_ref 0.967
_refine_ls_hydrogen_treatment constr
_refine_ls_matrix_type full
_refine_ls_number_parameters 263
_refine_ls_number_reflns 5108
_refine_ls_number_restraints 0
_refine_ls_restrained_S_all 0.967
_refine_ls_R_factor_all 0.1224
_refine_ls_R_factor_gt 0.0567
_refine_ls_shift/su_max 0.001
_refine_ls_shift/su_mean 0.000
_refine_ls_structure_factor_coef Fsqd
_refine_ls_weighting_details 'w=1/[\s^2^(Fo^2^)+(0.1000P)^2^] where P=(Fo^2^+2Fc^2^)/3'
_refine_ls_weighting_scheme calc
_refine_ls_wR_factor_gt 0.1456
_refine_ls_wR_factor_ref 0.1966
_reflns_Friedel_coverage 0.000
_reflns_number_gt 2805
_reflns_number_total 5108
_reflns_threshold_expression 'I > 2\s(I)'
_cod_data_source_file d1ob00521a2.cif
_cod_data_source_block Monisha_0m_a
_cod_depositor_comments 'Adding full bibliography for 7158079--7158081.cif.'
_cod_original_cell_volume 2064.8(10)
_cod_original_sg_symbol_H-M 'P 21/c'
_cod_database_code 7158080
_shelx_shelxl_version_number 2017/1
_shelx_space_group_comment
;
The symmetry employed for this shelxl refinement is uniquely defined
by the following loop, which should always be used as a source of
symmetry information in preference to the above space-group names.
They are only intended as comments.
;

loop_
_space_group_symop_operation_xyz
'x, y, z'
'-x, y+1/2, -z+1/2'
'-x, -y, -z'
'x, -y-1/2, z-1/2'

loop_
_atom_site_label
_atom_site_type_symbol
_atom_site_fract_x
_atom_site_fract_y
_atom_site_fract_z
_atom_site_U_iso_or_equiv
_atom_site_adp_type
_atom_site_occupancy
_atom_site_site_symmetry_order
_atom_site_calc_flag
_atom_site_refinement_flags_posn
_atom_site_refinement_flags_adp
_atom_site_refinement_flags_occupancy
_atom_site_disorder_assembly
_atom_site_disorder_group
I001 I 0.59263(3) 0.87534(8) 0.72404(3) 0.0562(2) Uani 1 1 d . . . . .
S002 S 0.83647(10) 0.9780(3) 0.40839(10) 0.0429(4) Uani 1 1 d . . . . .
O003 O 0.8975(3) 1.0809(7) 0.4558(3) 0.0549(13) Uani 1 1 d . . . . .
O004 O 0.7935(3) 1.0569(7) 0.3389(3) 0.0543(13) Uani 1 1 d . . . . .
N005 N 0.7649(3) 0.9260(7) 0.4647(3) 0.0367(12) Uani 1 1 d . . . . .
C006 C 0.3987(4) 0.6835(9) 0.4506(4) 0.0376(15) Uani 1 1 d . . . . .
C007 C 0.4815(4) 0.7331(8) 0.4890(4) 0.0352(14) Uani 1 1 d . . . . .
C008 C 0.5485(4) 0.7571(9) 0.4454(4) 0.0376(14) Uani 1 1 d . . . . .
H008 H 0.540226 0.740074 0.391732 0.045 Uiso 1 1 calc R U . . .
C009 C 0.6402(4) 0.8318(8) 0.5605(4) 0.0356(14) Uani 1 1 d . . . . .
C00A C 0.5742(4) 0.8140(8) 0.6035(3) 0.0351(14) Uani 1 1 d . . . . .
C00B C 0.6258(4) 0.8049(8) 0.4794(3) 0.0331(13) Uani 1 1 d . . . . .
C00C C 0.4935(4) 0.7627(9) 0.5699(3) 0.0350(14) Uani 1 1 d . . . . .
C00D C 0.3325(4) 0.6699(9) 0.4981(4) 0.0418(16) Uani 1 1 d . . . . .
C00E C 0.7261(4) 0.8868(9) 0.5967(4) 0.0387(14) Uani 1 1 d . . . . .
H00A H 0.739921 0.818310 0.644230 0.046 Uiso 1 1 calc R U . . .
H00B H 0.725038 1.013282 0.610800 0.046 Uiso 1 1 calc R U . . .
C00F C 0.8822(4) 0.7761(10) 0.3814(4) 0.0418(16) Uani 1 1 d . . . . .
C00G C 0.6943(4) 0.8185(9) 0.4276(4) 0.0397(15) Uani 1 1 d . . . . .
H00C H 0.713504 0.698466 0.416411 0.048 Uiso 1 1 calc R U . . .
H00D H 0.673033 0.874262 0.378589 0.048 Uiso 1 1 calc R U . . .
C00H C 0.3832(4) 0.6488(9) 0.3707(4) 0.0482(17) Uani 1 1 d . . . . .
H00H H 0.426818 0.650351 0.340038 0.058 Uiso 1 1 calc R U . . .
C00I C 0.7942(4) 0.8580(9) 0.5436(4) 0.0427(16) Uani 1 1 d . . . . .
H00E H 0.843979 0.921905 0.564196 0.051 Uiso 1 1 calc R U . . .
H00F H 0.807269 0.730729 0.541053 0.051 Uiso 1 1 calc R U . . .
C00J C 0.4242(4) 0.7419(9) 0.6138(4) 0.0436(16) Uani 1 1 d . . . . .
H00J H 0.431696 0.760623 0.667441 0.052 Uiso 1 1 calc R U . . .
C00K C 0.3482(4) 0.6956(9) 0.5793(4) 0.0483(18) Uani 1 1 d . . . . .
H00K H 0.305177 0.680295 0.609995 0.058 Uiso 1 1 calc R U . . .
C00L C 0.2519(4) 0.6327(10) 0.4618(5) 0.0535(19) Uani 1 1 d . . . . .
H00L H 0.207865 0.627124 0.491832 0.064 Uiso 1 1 calc R U . . .
C00M C 0.8422(4) 0.6704(11) 0.3206(4) 0.055(2) Uani 1 1 d . . . . .
H00M H 0.791873 0.707585 0.294526 0.066 Uiso 1 1 calc R U . . .
C00N C 0.3036(5) 0.6123(10) 0.3367(5) 0.0560(19) Uani 1 1 d . . . . .
H00N H 0.293922 0.592714 0.283285 0.067 Uiso 1 1 calc R U . . .
C00O C 0.8774(5) 0.5148(11) 0.3004(4) 0.057(2) Uani 1 1 d . . . . .
H00O H 0.850275 0.445569 0.260476 0.068 Uiso 1 1 calc R U . . .
C00P C 0.9535(5) 0.4546(13) 0.3380(5) 0.065(2) Uani 1 1 d . . . . .
C00Q C 0.2376(5) 0.6045(10) 0.3825(6) 0.062(2) Uani 1 1 d . . . . .
H00Q H 0.184206 0.580389 0.359381 0.075 Uiso 1 1 calc R U . . .
C00R C 0.9570(5) 0.7183(12) 0.4202(4) 0.057(2) Uani 1 1 d . . . . .
H00R H 0.983957 0.785449 0.460990 0.068 Uiso 1 1 calc R U . . .
C00S C 0.9905(5) 0.5588(13) 0.3969(5) 0.063(2) Uani 1 1 d . . . . .
H00S H 1.040772 0.520511 0.422792 0.076 Uiso 1 1 calc R U . . .
C00T C 0.9935(6) 0.2828(13) 0.3117(6) 0.094(3) Uani 1 1 d . . . . .
H00G H 1.022578 0.223610 0.356085 0.142 Uiso 1 1 calc R U . . .
H00I H 1.031761 0.312381 0.275075 0.142 Uiso 1 1 calc R U . . .
H00P H 0.951319 0.204001 0.287398 0.142 Uiso 1 1 calc R U . . .

loop_
_atom_site_aniso_label
_atom_site_aniso_U_11
_atom_site_aniso_U_22
_atom_site_aniso_U_33
_atom_site_aniso_U_23
_atom_site_aniso_U_13
_atom_site_aniso_U_12
I001 0.0600(3) 0.0826(4) 0.0265(3) -0.0042(2) 0.0064(2) -0.0045(3)
S002 0.0374(8) 0.0549(11) 0.0367(9) 0.0024(8) 0.0056(7) -0.0046(8)
O003 0.049(3) 0.063(3) 0.052(3) -0.007(3) 0.004(2) -0.020(2)
O004 0.049(3) 0.071(3) 0.044(3) 0.012(3) 0.007(2) 0.000(3)
N005 0.030(3) 0.050(3) 0.029(3) 0.001(2) -0.002(2) -0.003(2)
C006 0.028(3) 0.044(4) 0.041(4) -0.003(3) 0.002(3) 0.001(3)
C007 0.032(3) 0.035(3) 0.038(4) -0.001(3) 0.002(3) 0.001(3)
C008 0.041(3) 0.044(4) 0.026(3) -0.007(3) -0.002(3) 0.008(3)
C009 0.038(3) 0.038(4) 0.029(3) 0.003(3) -0.001(3) 0.003(3)
C00A 0.048(4) 0.038(3) 0.019(3) -0.003(3) 0.001(3) 0.002(3)
C00B 0.036(3) 0.035(3) 0.029(3) -0.002(3) 0.005(3) 0.000(3)
C00C 0.040(3) 0.040(3) 0.026(3) 0.006(3) 0.009(3) 0.005(3)
C00D 0.032(3) 0.036(4) 0.057(5) 0.003(3) 0.003(3) 0.006(3)
C00E 0.038(3) 0.050(4) 0.027(3) -0.002(3) -0.002(3) -0.004(3)
C00F 0.030(3) 0.065(5) 0.032(3) -0.001(3) 0.008(3) -0.006(3)
C00G 0.035(3) 0.054(4) 0.030(3) -0.004(3) 0.001(3) -0.002(3)
C00H 0.042(4) 0.054(4) 0.048(4) -0.006(3) 0.001(3) -0.003(3)
C00I 0.043(4) 0.051(4) 0.033(4) 0.003(3) -0.004(3) 0.002(3)
C00J 0.048(4) 0.048(4) 0.035(4) 0.005(3) 0.010(3) -0.001(3)
C00K 0.043(4) 0.049(4) 0.056(5) 0.005(4) 0.022(3) 0.002(3)
C00L 0.037(4) 0.052(4) 0.072(6) 0.004(4) 0.008(4) 0.001(3)
C00M 0.034(4) 0.083(6) 0.048(4) -0.009(4) 0.006(3) -0.001(4)
C00N 0.058(5) 0.060(5) 0.046(4) 0.002(4) -0.009(4) -0.004(4)
C00O 0.052(4) 0.070(5) 0.051(5) -0.015(4) 0.013(4) -0.013(4)
C00P 0.068(5) 0.071(6) 0.062(6) 0.004(5) 0.033(5) 0.008(5)
C00Q 0.040(4) 0.061(5) 0.082(6) 0.004(5) -0.010(4) -0.006(4)
C00R 0.049(4) 0.076(6) 0.045(4) 0.001(4) 0.001(3) -0.008(4)
C00S 0.049(4) 0.084(6) 0.058(5) 0.001(5) 0.012(4) 0.013(4)
C00T 0.104(8) 0.084(7) 0.105(9) 0.008(6) 0.053(7) 0.014(6)

loop_
_atom_type_symbol
_atom_type_description
_atom_type_scat_dispersion_real
_atom_type_scat_dispersion_imag
_atom_type_scat_source
C C 0.0033 0.0016 'International Tables Vol C Tables 4.2.6.8 and 6.1.1.4'
H H 0.0000 0.0000 'International Tables Vol C Tables 4.2.6.8 and 6.1.1.4'
I I -0.4742 1.8119 'International Tables Vol C Tables 4.2.6.8 and 6.1.1.4'
N N 0.0061 0.0033 'International Tables Vol C Tables 4.2.6.8 and 6.1.1.4'
O O 0.0106 0.0060 'International Tables Vol C Tables 4.2.6.8 and 6.1.1.4'
S S 0.1246 0.1234 'International Tables Vol C Tables 4.2.6.8 and 6.1.1.4'

loop_
_geom_angle_atom_site_label_1
_geom_angle_atom_site_label_2
_geom_angle_atom_site_label_3
_geom_angle
_geom_angle_site_symmetry_1
_geom_angle_site_symmetry_3
_geom_angle_publ_flag
O004 S002 O003 119.9(3) . . ?
O004 S002 N005 106.2(3) . . ?
O003 S002 N005 106.1(3) . . ?
O004 S002 C00F 107.7(3) . . ?
O003 S002 C00F 108.7(3) . . ?
N005 S002 C00F 107.7(3) . . ?
C00I N005 C00G 111.6(5) . . ?
C00I N005 S002 116.7(4) . . ?
C00G N005 S002 115.8(4) . . ?
C00D C006 C00H 119.3(6) . . ?
C00D C006 C007 117.8(6) . . ?
C00H C006 C007 122.9(6) . . ?
C00C C007 C008 119.0(5) . . ?
C00C C007 C006 120.1(5) . . ?
C008 C007 C006 120.8(6) . . ?
C00B C008 C007 122.1(6) . . ?
C00B C008 H008 119.0 . . ?
C007 C008 H008 119.0 . . ?
C00A C009 C00B 118.0(6) . . ?
C00A C009 C00E 122.6(6) . . ?
C00B C009 C00E 119.3(5) . . ?
C009 C00A C00C 122.9(5) . . ?
C009 C00A I001 118.4(5) . . ?
C00C C00A I001 118.7(4) . . ?
C008 C00B C009 120.3(6) . . ?
C008 C00B C00G 117.7(5) . . ?
C009 C00B C00G 121.9(5) . . ?
C007 C00C C00A 117.7(5) . . ?
C007 C00C C00J 118.7(6) . . ?
C00A C00C C00J 123.7(6) . . ?
C00K C00D C006 119.8(6) . . ?
C00K C00D C00L 121.6(7) . . ?
C006 C00D C00L 118.6(7) . . ?
C009 C00E C00I 114.1(5) . . ?
C009 C00E H00A 108.7 . . ?
C00I C00E H00A 108.7 . . ?
C009 C00E H00B 108.7 . . ?
C00I C00E H00B 108.7 . . ?
H00A C00E H00B 107.6 . . ?
C00R C00F C00M 119.6(7) . . ?
C00R C00F S002 120.5(6) . . ?
C00M C00F S002 119.9(5) . . ?
N005 C00G C00B 111.5(5) . . ?
N005 C00G H00C 109.3 . . ?
C00B C00G H00C 109.3 . . ?
N005 C00G H00D 109.3 . . ?
C00B C00G H00D 109.3 . . ?
H00C C00G H00D 108.0 . . ?
C00N C00H C006 120.7(7) . . ?
C00N C00H H00H 119.6 . . ?
C006 C00H H00H 119.6 . . ?
N005 C00I C00E 109.0(5) . . ?
N005 C00I H00E 109.9 . . ?
C00E C00I H00E 109.9 . . ?
N005 C00I H00F 109.9 . . ?
C00E C00I H00F 109.9 . . ?
H00E C00I H00F 108.3 . . ?
C00K C00J C00C 121.6(6) . . ?
C00K C00J H00J 119.2 . . ?
C00C C00J H00J 119.2 . . ?
C00J C00K C00D 121.9(6) . . ?
C00J C00K H00K 119.1 . . ?
C00D C00K H00K 119.1 . . ?
C00Q C00L C00D 121.0(7) . . ?
C00Q C00L H00L 119.5 . . ?
C00D C00L H00L 119.5 . . ?
C00O C00M C00F 119.7(7) . . ?
C00O C00M H00M 120.2 . . ?
C00F C00M H00M 120.2 . . ?
C00H C00N C00Q 120.4(8) . . ?
C00H C00N H00N 119.8 . . ?
C00Q C00N H00N 119.8 . . ?
C00M C00O C00P 121.9(7) . . ?
C00M C00O H00O 119.1 . . ?
C00P C00O H00O 119.1 . . ?
C00S C00P C00O 117.1(8) . . ?
C00S C00P C00T 122.1(8) . . ?
C00O C00P C00T 120.8(9) . . ?
C00L C00Q C00N 119.9(7) . . ?
C00L C00Q H00Q 120.0 . . ?
C00N C00Q H00Q 120.0 . . ?
C00F C00R C00S 118.3(8) . . ?
C00F C00R H00R 120.8 . . ?
C00S C00R H00R 120.8 . . ?
C00P C00S C00R 123.3(8) . . ?
C00P C00S H00S 118.3 . . ?
C00R C00S H00S 118.3 . . ?
C00P C00T H00G 109.5 . . ?
C00P C00T H00I 109.5 . . ?
H00G C00T H00I 109.5 . . ?
C00P C00T H00P 109.5 . . ?
H00G C00T H00P 109.5 . . ?
H00I C00T H00P 109.5 . . ?

loop_
_geom_bond_atom_site_label_1
_geom_bond_atom_site_label_2
_geom_bond_distance
_geom_bond_site_symmetry_2
_geom_bond_publ_flag
I001 C00A 2.119(6) . ?
S002 O004 1.442(5) . ?
S002 O003 1.433(5) . ?
S002 N005 1.641(5) . ?
S002 C00F 1.758(7) . ?
N005 C00I 1.479(8) . ?
N005 C00G 1.480(8) . ?
C006 C00D 1.426(9) . ?
C006 C00H 1.399(10) . ?
C006 C007 1.477(8) . ?
C007 C00C 1.405(8) . ?
C007 C008 1.400(9) . ?
C008 C00B 1.371(9) . ?
C008 H008 0.9300 . ?
C009 C00A 1.376(9) . ?
C009 C00B 1.409(8) . ?
C009 C00E 1.518(9) . ?
C00A C00C 1.423(9) . ?
C00B C00G 1.506(8) . ?
C00C C00J 1.432(8) . ?
C00D C00K 1.409(10) . ?
C00D C00L 1.413(10) . ?
C00E C00I 1.526(9) . ?
C00E H00A 0.9700 . ?
C00E H00B 0.9700 . ?
C00F C00R 1.387(10) . ?
C00F C00M 1.408(10) . ?
C00G H00C 0.9700 . ?
C00G H00D 0.9700 . ?
C00H C00N 1.384(10) . ?
C00H H00H 0.9300 . ?
C00I H00E 0.9700 . ?
C00I H00F 0.9700 . ?
C00J C00K 1.353(10) . ?
C00J H00J 0.9300 . ?
C00K H00K 0.9300 . ?
C00L C00Q 1.378(12) . ?
C00L H00L 0.9300 . ?
C00M C00O 1.350(10) . ?
C00M H00M 0.9300 . ?
C00N C00Q 1.401(11) . ?
C00N H00N 0.9300 . ?
C00O C00P 1.403(11) . ?
C00O H00O 0.9300 . ?
C00P C00S 1.363(12) . ?
C00P C00T 1.522(12) . ?
C00Q H00Q 0.9300 . ?
C00R C00S 1.380(12) . ?
C00R H00R 0.9300 . ?
C00S H00S 0.9300 . ?
C00T H00G 0.9600 . ?
C00T H00I 0.9600 . ?
C00T H00P 0.9600 . ?
